data_4313592
loop_
_publ_author_name
'Prasanta Ghosh'
'Ameerunisha Begum'
'Eckhard Bill'
'Thomas Weyherm\"uller'
'Karl Wieghardt'

_publ_section_title
;
 Molecular and Electronic Structures of Iron(II)/(III) Complexes
 Containing N,S-Coordinated, Closed-Shello-Aminothiophenolato(1-) and
 o-Iminothiophenolato(2-) Ligands
;
_journal_name_full 'Inorganic Chemistry'
_journal_page_first 3208
_journal_page_last 3215
_journal_paper_doi 10.1021/ic020617c
_journal_volume 42
_journal_year 2003
_chemical_formula_structural '3[C28 H24 Fe2 N4 S4], 2.5 CH2CL2'
_chemical_formula_sum 'C28.83 H25.67 Cl1.67 Fe2 N4 S4'
_chemical_formula_weight 727.22
_chemical_name_systematic
;
 ?
;
_space_group_IT_number 2
_symmetry_cell_setting triclinic
_symmetry_space_group_name_Hall '-P 1'
_symmetry_space_group_name_H-M 'P -1'
_atom_sites_solution_hydrogens geom
_atom_sites_solution_primary direct
_atom_sites_solution_secondary difmap
_audit_creation_method SHELXL
_cell_angle_alpha 70.96(1)
_cell_angle_beta 75.89(1)
_cell_angle_gamma 75.30(1)
_cell_formula_units_Z 6
_cell_length_a 13.9882(8)
_cell_length_b 16.4986(10)
_cell_length_c 20.688(2)
_cell_measurement_reflns_used 6844
_cell_measurement_temperature 100(2)
_cell_volume 4297.3(6)
_computing_cell_refinement 'DENZO, Nonius Collect Software'
_computing_data_collection 'DENZO, Nonius Collect Software'
_computing_data_reduction 'DENZO, Nonius Collect Software'
_computing_structure_refinement 'SHELXL-93 (Sheldrick, 1993)'
_computing_structure_solution 'SHELXS-86 (Sheldrick, 1990)'
_diffrn_ambient_temperature 100(2)
_diffrn_measurement_device 'Nonius Kappa-CCD'
_diffrn_measurement_method '392 images at 1 deg. in \w and 160 sec.'
_diffrn_radiation_monochromator graphite
_diffrn_radiation_source 'rotating Mo-anode'
_diffrn_radiation_type MoK\a
_diffrn_radiation_wavelength 0.71073
_diffrn_reflns_av_R_equivalents 0.0732
_diffrn_reflns_av_sigmaI/netI 0.1144
_diffrn_reflns_limit_h_max 19
_diffrn_reflns_limit_h_min -19
_diffrn_reflns_limit_k_max 22
_diffrn_reflns_limit_k_min -17
_diffrn_reflns_limit_l_max 28
_diffrn_reflns_limit_l_min -27
_diffrn_reflns_number 24954
_diffrn_reflns_theta_max 22.50
_diffrn_reflns_theta_min 3.81
_exptl_absorpt_coefficient_mu 1.489
_exptl_absorpt_correction_T_max 0.9659
_exptl_absorpt_correction_T_min 0.9109
_exptl_absorpt_correction_type 'Gaussian, face-indexed'
_exptl_crystal_colour black
_exptl_crystal_density_diffrn 1.686
_exptl_crystal_description 'opaque parallelepiped'
_exptl_crystal_F_000 2226
_exptl_crystal_size_max 0.10
_exptl_crystal_size_mid 0.08
_exptl_crystal_size_min 0.04
_refine_diff_density_max 0.820
_refine_diff_density_min -0.966
_refine_diff_density_rms 0.109
_refine_ls_extinction_method none
_refine_ls_goodness_of_fit_all 1.027
_refine_ls_goodness_of_fit_obs 1.121
_refine_ls_matrix_type full
_refine_ls_number_parameters 1097
_refine_ls_number_reflns 10969
_refine_ls_number_restraints 18
_refine_ls_restrained_S_all 1.061
_refine_ls_restrained_S_obs 1.121
_refine_ls_R_factor_all 0.1229
_refine_ls_R_factor_obs 0.0671
_refine_ls_shift/esd_max -0.001
_refine_ls_shift/esd_mean 0.000
_refine_ls_structure_factor_coef Fsqd
_refine_ls_weighting_details 'w=1/[\s^2^(Fo^2^)+(0.0426P)^2^+25.3249P] where P=(Fo^2^+2Fc^2^)/3'
_refine_ls_weighting_scheme calc
_refine_ls_wR_factor_all 0.1604
_refine_ls_wR_factor_obs 0.1327
_reflns_number_observed 7136
_reflns_number_total 11052
_reflns_observed_criterion >2sigma(I)
_cod_data_source_file ic020617c_6.cif
_cod_data_source_block 8
_cod_depositor_comments
;
The following automatic conversions were performed:

'_symmetry_cell_setting' value 'Triclinic' changed to 'triclinic'
according to the built-in table from CIF Core dictionary named
'cif_core.dic' version 2.4.1 from 2010-06-29.

Automatic conversion script
Id: cif_fix_values 1646 2011-03-28 12:23:43Z adriana 

The following automatic conversions were performed:

'_refine_ls_weighting_scheme' value 'calc
w=1/[\s^2^(Fo^2^)+(0.0426P)^2^+25.3249P] where P=(Fo^2^+2Fc^2^)/3'
was changed to 'calc'. New tag '_refine_ls_weighting_details' was
created. The value of the new tag was set to
'w=1/[\s^2^(Fo^2^)+(0.0426P)^2^+25.3249P] where P=(Fo^2^+2Fc^2^)/3'.

Automatic conversion script
Id: cif_fix_values 3143 2015-03-26 13:38:13Z robertas 
;
_cod_original_cell_volume 4297.3(5)
_cod_database_code 4313592

loop_
_symmetry_equiv_pos_as_xyz
'x, y, z'
'-x, -y, -z'

loop_
_atom_site_aniso_label
_atom_site_aniso_U_11
_atom_site_aniso_U_22
_atom_site_aniso_U_33
_atom_site_aniso_U_23
_atom_site_aniso_U_13
_atom_site_aniso_U_12
Fe1 0.0341(8) 0.0244(8) 0.0278(8) -0.0048(6) -0.0062(7) -0.0095(6)
Fe2 0.0322(8) 0.0250(8) 0.0297(8) -0.0088(6) -0.0063(7) -0.0047(6)
S1 0.0338(14) 0.0276(14) 0.0275(14) -0.0047(11) -0.0060(12) -0.0089(11)
S12 0.046(2) 0.0259(14) 0.0279(14) -0.0077(11) -0.0069(12) -0.0100(12)
C1 0.020(5) 0.033(6) 0.038(6) -0.015(5) -0.008(5) -0.007(4)
C2 0.035(6) 0.048(7) 0.036(6) -0.017(5) -0.011(5) -0.006(5)
C3 0.030(6) 0.050(7) 0.053(7) -0.031(6) 0.002(6) -0.005(5)
C4 0.029(6) 0.038(7) 0.054(7) -0.023(6) -0.012(6) 0.010(5)
C5 0.025(6) 0.037(6) 0.051(7) -0.012(5) -0.005(5) -0.007(5)
C6 0.019(5) 0.018(5) 0.041(6) -0.004(5) -0.001(5) -0.007(4)
N7 0.027(4) 0.032(5) 0.029(5) -0.005(4) -0.006(4) -0.010(4)
C8 0.034(6) 0.040(6) 0.038(6) 0.001(5) -0.013(5) -0.011(5)
C9 0.043(6) 0.037(7) 0.033(6) -0.003(5) -0.006(5) -0.012(5)
N10 0.032(5) 0.033(5) 0.027(5) -0.003(4) -0.002(4) -0.017(4)
C11 0.040(6) 0.026(6) 0.035(6) -0.004(5) -0.001(5) -0.015(5)
C12 0.038(6) 0.037(7) 0.044(6) -0.018(5) -0.005(5) -0.014(5)
C13 0.057(7) 0.044(7) 0.034(6) -0.013(5) -0.007(6) -0.014(5)
C14 0.080(9) 0.043(8) 0.044(7) -0.021(6) -0.007(7) -0.023(6)
C15 0.094(9) 0.052(8) 0.025(6) -0.012(6) -0.006(6) -0.035(7)
C16 0.064(8) 0.040(7) 0.023(6) -0.004(5) -0.009(5) -0.015(5)
S21 0.0331(14) 0.0264(14) 0.0303(14) -0.0093(11) -0.0014(12) -0.0075(11)
S32 0.0385(15) 0.0274(14) 0.0368(15) -0.0104(12) -0.0076(13) -0.0011(11)
C21 0.020(5) 0.025(5) 0.040(6) -0.006(5) -0.001(5) -0.010(4)
C22 0.049(7) 0.036(7) 0.036(6) -0.012(5) -0.003(5) -0.013(5)
C23 0.034(6) 0.031(7) 0.054(7) 0.004(5) -0.015(6) -0.008(5)
C24 0.035(6) 0.027(6) 0.055(7) -0.011(6) -0.005(6) -0.002(5)
C25 0.030(6) 0.028(6) 0.040(6) -0.008(5) 0.000(5) -0.011(5)
C26 0.025(5) 0.022(6) 0.034(6) -0.009(5) -0.001(5) -0.006(4)
N27 0.033(5) 0.034(5) 0.026(5) -0.013(4) 0.002(4) -0.010(4)
C28 0.025(6) 0.049(7) 0.038(6) -0.021(6) 0.010(5) -0.011(5)
C29 0.031(6) 0.025(6) 0.040(6) -0.005(5) -0.010(5) -0.010(4)
N30 0.024(4) 0.024(5) 0.038(5) -0.008(4) -0.007(4) -0.001(4)
C31 0.014(5) 0.037(6) 0.036(6) -0.009(5) -0.006(5) -0.005(4)
C32 0.029(6) 0.043(7) 0.038(6) -0.004(5) -0.005(5) -0.017(5)
C33 0.032(6) 0.023(6) 0.040(7) 0.002(5) -0.005(5) -0.006(4)
C34 0.034(6) 0.034(7) 0.045(7) 0.014(6) -0.012(5) -0.008(5)
C35 0.041(7) 0.057(8) 0.030(6) -0.002(6) 0.000(5) -0.019(6)
C36 0.031(6) 0.036(7) 0.031(6) -0.003(5) -0.002(5) -0.011(5)
Fe3 0.0257(8) 0.0243(8) 0.0289(8) -0.0045(6) -0.0065(6) -0.0051(6)
Fe4 0.0274(8) 0.0238(8) 0.0274(8) -0.0081(6) -0.0033(6) -0.0076(6)
S41 0.0299(14) 0.0232(13) 0.0361(14) -0.0091(11) -0.0112(12) -0.0050(10)
S52 0.0336(14) 0.0299(14) 0.0341(14) -0.0100(12) -0.0095(12) -0.0034(11)
C41 0.037(6) 0.013(5) 0.042(6) -0.006(5) -0.018(5) 0.006(4)
C42 0.051(7) 0.019(6) 0.049(7) -0.002(5) -0.026(6) -0.008(5)
C43 0.068(9) 0.032(7) 0.064(8) -0.019(6) -0.027(7) -0.002(6)
C44 0.076(9) 0.026(6) 0.057(8) -0.001(6) -0.035(7) -0.017(6)
C45 0.049(7) 0.030(6) 0.050(7) 0.001(5) -0.022(6) -0.017(5)
C46 0.037(6) 0.027(6) 0.031(6) 0.001(5) -0.019(5) -0.008(5)
N47 0.028(5) 0.030(5) 0.034(5) -0.007(4) -0.013(4) 0.001(4)
C48 0.021(6) 0.037(6) 0.041(6) 0.007(5) -0.004(5) -0.008(5)
C49 0.037(6) 0.030(6) 0.041(6) 0.007(5) -0.007(5) -0.008(5)
N50 0.028(5) 0.027(5) 0.030(5) 0.003(4) -0.012(4) -0.005(4)
C51 0.040(6) 0.023(5) 0.018(5) 0.004(4) -0.007(5) -0.004(4)
C52 0.038(6) 0.019(5) 0.033(6) -0.005(4) -0.015(5) 0.002(4)
C53 0.063(8) 0.032(6) 0.035(7) 0.003(5) -0.021(6) -0.007(5)
C54 0.077(9) 0.046(7) 0.036(7) -0.013(6) -0.005(7) -0.014(6)
C55 0.058(8) 0.046(7) 0.040(7) -0.009(6) 0.008(6) -0.013(6)
C56 0.045(7) 0.031(6) 0.036(6) 0.000(5) 0.001(6) -0.005(5)
S61 0.0297(14) 0.0234(13) 0.0287(14) -0.0066(11) -0.0044(11) -0.0029(10)
S72 0.0313(14) 0.0350(15) 0.0345(14) -0.0152(12) -0.0006(12) -0.0134(11)
C61 0.032(6) 0.018(5) 0.025(5) -0.001(4) -0.003(5) -0.007(4)
C62 0.038(7) 0.037(6) 0.021(5) -0.002(5) -0.001(5) 0.001(5)
C63 0.024(6) 0.047(7) 0.029(6) 0.009(5) -0.010(5) 0.003(5)
C64 0.031(7) 0.042(7) 0.046(7) 0.000(6) -0.012(6) -0.013(5)
C65 0.037(6) 0.037(6) 0.033(6) -0.005(5) -0.010(5) -0.007(5)
C66 0.025(6) 0.024(5) 0.026(5) 0.003(4) -0.012(5) -0.006(4)
N67 0.030(5) 0.031(5) 0.030(5) -0.015(4) -0.003(4) -0.005(4)
C68 0.030(6) 0.041(6) 0.028(6) -0.008(5) -0.003(5) -0.008(5)
C69 0.036(6) 0.031(6) 0.029(6) -0.011(5) -0.008(5) 0.001(5)
N70 0.030(5) 0.029(5) 0.021(4) -0.006(4) -0.001(4) -0.005(4)
C71 0.031(6) 0.023(5) 0.026(5) 0.003(4) -0.005(5) -0.008(4)
C72 0.030(6) 0.023(5) 0.027(5) -0.003(4) -0.012(5) -0.006(4)
C73 0.029(6) 0.036(6) 0.047(7) -0.017(5) -0.011(5) -0.006(5)
C74 0.023(6) 0.035(6) 0.054(7) -0.005(5) -0.006(6) -0.006(5)
C75 0.033(7) 0.041(7) 0.040(7) -0.006(5) 0.007(5) -0.006(5)
C76 0.031(6) 0.035(6) 0.027(6) -0.009(5) 0.007(5) -0.014(5)
Fe5 0.0326(8) 0.0262(8) 0.0301(8) -0.0108(6) -0.0062(7) -0.0017(6)
Fe6 0.0293(8) 0.0225(8) 0.0346(8) -0.0110(6) -0.0066(7) -0.0017(6)
S81 0.042(2) 0.0310(15) 0.050(2) -0.0190(13) -0.0215(14) 0.0029(12)
S92 0.0340(15) 0.0276(14) 0.041(2) -0.0092(12) -0.0037(13) -0.0042(11)
C81 0.073(8) 0.021(6) 0.039(6) -0.015(5) -0.031(6) 0.001(5)
C82 0.087(9) 0.044(8) 0.078(9) -0.022(7) -0.056(8) 0.004(7)
C83 0.124(14) 0.040(8) 0.061(9) -0.008(7) -0.061(10) 0.015(8)
C84 0.111(12) 0.043(8) 0.064(9) -0.021(7) -0.031(10) -0.006(8)
C85 0.102(10) 0.032(7) 0.038(7) -0.008(6) -0.013(7) -0.017(7)
C86 0.069(8) 0.027(6) 0.036(7) -0.021(5) -0.017(6) 0.002(6)
N87 0.040(5) 0.027(5) 0.033(5) -0.012(4) -0.007(4) -0.002(4)
C88 0.072(8) 0.034(6) 0.032(6) -0.012(5) -0.004(6) -0.015(6)
C89 0.046(7) 0.032(6) 0.048(7) -0.013(5) 0.009(6) -0.008(5)
N90 0.028(4) 0.032(5) 0.029(5) -0.014(4) -0.004(4) 0.001(4)
C91 0.024(6) 0.050(7) 0.030(6) -0.022(5) -0.008(5) -0.001(5)
C92 0.042(6) 0.031(6) 0.026(6) -0.015(5) 0.004(5) 0.004(5)
C93 0.057(8) 0.030(6) 0.029(6) -0.007(5) -0.013(6) 0.010(5)
C94 0.075(10) 0.053(8) 0.036(7) -0.009(6) -0.020(7) 0.012(7)
C95 0.048(8) 0.064(9) 0.057(8) -0.033(7) -0.021(7) 0.025(7)
C96 0.030(6) 0.061(8) 0.049(7) -0.036(6) 0.000(5) -0.001(6)
S101 0.0298(14) 0.0345(14) 0.0290(14) -0.0140(11) -0.0027(12) -0.0059(11)
S112 0.0297(14) 0.0235(14) 0.045(2) -0.0075(12) -0.0042(12) -0.0026(11)
C101 0.039(6) 0.033(6) 0.034(6) -0.013(5) -0.002(5) -0.018(5)
C102 0.036(7) 0.058(8) 0.052(7) -0.021(6) -0.011(6) -0.016(6)
C103 0.051(8) 0.062(8) 0.061(8) -0.014(7) 0.005(7) -0.041(7)
C104 0.050(7) 0.047(7) 0.042(7) -0.013(6) 0.004(6) -0.024(6)
C105 0.056(8) 0.033(6) 0.040(6) -0.021(5) 0.002(6) -0.016(5)
C106 0.039(6) 0.032(6) 0.031(6) -0.019(5) 0.006(5) -0.012(5)
N107 0.032(5) 0.027(5) 0.033(5) -0.012(4) -0.010(4) -0.005(4)
C108 0.048(7) 0.028(6) 0.053(7) -0.020(5) -0.012(6) 0.003(5)
C109 0.041(6) 0.029(6) 0.031(6) -0.010(5) -0.014(5) 0.000(5)
N110 0.036(5) 0.031(5) 0.030(5) -0.011(4) -0.008(4) -0.007(4)
C111 0.021(5) 0.046(7) 0.034(6) -0.030(5) -0.004(5) -0.004(5)
C112 0.043(6) 0.018(5) 0.031(6) -0.008(4) -0.008(5) -0.008(5)
C113 0.038(6) 0.033(6) 0.039(6) -0.019(5) -0.006(5) -0.006(5)
C114 0.045(7) 0.061(8) 0.040(7) -0.030(6) 0.003(6) -0.025(6)
C115 0.034(6) 0.046(7) 0.041(6) -0.023(6) -0.012(6) -0.001(5)
C116 0.040(7) 0.042(7) 0.041(6) -0.015(5) -0.021(6) -0.006(5)
C200 0.076(9) 0.092(11) 0.065(9) -0.025(8) -0.012(8) -0.027(8)
Cl1 0.093(3) 0.082(3) 0.121(3) -0.015(2) -0.045(3) -0.015(2)
Cl2 0.104(3) 0.079(3) 0.111(3) -0.026(2) -0.027(3) -0.007(2)
C300 0.052(7) 0.043(7) 0.082(9) -0.014(6) -0.029(7) -0.007(6)
Cl3 0.120(3) 0.055(2) 0.079(2) -0.017(2) -0.025(2) -0.033(2)
Cl4 0.058(2) 0.042(2) 0.078(2) -0.005(2) -0.029(2) -0.0112(14)
Cl5 0.111(11) 0.162(18) 0.083(14) -0.028(14) 0.022(7) 0.009(8)
Cl6 0.111(11) 0.162(18) 0.083(14) -0.028(14) 0.022(7) 0.009(8)

loop_
_atom_site_label
_atom_site_type_symbol
_atom_site_fract_x
_atom_site_fract_y
_atom_site_fract_z
_atom_site_U_iso_or_equiv
_atom_site_thermal_displace_type
_atom_site_occupancy
_atom_site_calc_flag
_atom_site_refinement_flags
_atom_site_disorder_group
Fe1 Fe 0.72402(10) 0.43881(8) 0.93584(7) 0.0285(3) Uani 1 d . .
Fe2 Fe 0.86018(10) 0.43038(8) 1.02299(7) 0.0287(3) Uani 1 d . .
S1 S 0.6959(2) 0.40428(15) 1.05149(12) 0.0297(6) Uani 1 d . .
S12 S 0.7784(2) 0.30382(15) 0.92833(12) 0.0324(6) Uani 1 d . .
C1 C 0.6221(6) 0.5055(6) 1.0611(5) 0.028(2) Uani 1 d . .
C2 C 0.5900(7) 0.5226(7) 1.1250(5) 0.038(3) Uani 1 d . .
H2 H 0.6076(7) 0.4799(7) 1.1661(5) 0.045 Uiso 1 calc R .
C3 C 0.5314(7) 0.6037(7) 1.1277(6) 0.042(3) Uani 1 d . .
H3 H 0.5099(7) 0.6168(7) 1.1710(6) 0.050 Uiso 1 calc R .
C4 C 0.5038(7) 0.6655(7) 1.0685(6) 0.040(3) Uani 1 d . .
H4 H 0.4625(7) 0.7200(7) 1.0716(6) 0.048 Uiso 1 calc R .
C5 C 0.5357(7) 0.6487(6) 1.0054(6) 0.038(3) Uani 1 d . .
H5 H 0.5161(7) 0.6916(6) 0.9650(6) 0.045 Uiso 1 calc R .
C6 C 0.5970(6) 0.5690(6) 0.9997(5) 0.027(2) Uani 1 d . .
N7 N 0.6349(5) 0.5454(5) 0.9390(4) 0.030(2) Uani 1 d . .
C8 C 0.5999(7) 0.5976(6) 0.8767(5) 0.038(3) Uani 1 d . .
H8A H 0.6223(7) 0.6543(6) 0.8614(5) 0.046 Uiso 1 calc R .
H8B H 0.5256(7) 0.6093(6) 0.8852(5) 0.046 Uiso 1 calc R .
C9 C 0.6389(7) 0.5525(6) 0.8221(5) 0.038(3) Uani 1 d . .
H9A H 0.5829(7) 0.5535(6) 0.8003(5) 0.046 Uiso 1 calc R .
H9B H 0.6879(7) 0.5840(6) 0.7858(5) 0.046 Uiso 1 calc R .
N10 N 0.6856(5) 0.4654(5) 0.8491(4) 0.031(2) Uani 1 d . .
C11 C 0.7073(7) 0.4045(6) 0.8120(5) 0.034(2) Uani 1 d . .
C12 C 0.7533(7) 0.3210(6) 0.8469(5) 0.037(3) Uani 1 d . .
C13 C 0.7764(8) 0.2540(7) 0.8140(5) 0.044(3) Uani 1 d . .
H13 H 0.8079(8) 0.1969(7) 0.8367(5) 0.053 Uiso 1 calc R .
C14 C 0.7537(9) 0.2711(7) 0.7495(6) 0.052(3) Uani 1 d . .
H14 H 0.7684(9) 0.2256(7) 0.7278(6) 0.063 Uiso 1 calc R .
C15 C 0.7091(9) 0.3548(7) 0.7160(5) 0.053(3) Uani 1 d . .
H15 H 0.6956(9) 0.3661(7) 0.6707(5) 0.064 Uiso 1 calc R .
C16 C 0.6844(8) 0.4210(7) 0.7457(5) 0.042(3) Uani 1 d . .
H16 H 0.6523(8) 0.4774(7) 0.7224(5) 0.051 Uiso 1 calc R .
S21 S 0.8817(2) 0.47931(15) 0.90750(12) 0.0300(6) Uani 1 d . .
S32 S 0.9365(2) 0.2933(2) 1.03093(13) 0.0347(6) Uani 1 d . .
C21 C 0.8459(6) 0.5933(6) 0.9004(5) 0.029(2) Uani 1 d . .
C22 C 0.8358(7) 0.6546(6) 0.8373(5) 0.039(3) Uani 1 d . .
H22 H 0.8514(7) 0.6376(6) 0.7957(5) 0.047 Uiso 1 calc R .
C23 C 0.8025(7) 0.7412(7) 0.8362(6) 0.042(3) Uani 1 d . .
H23 H 0.7940(7) 0.7846(7) 0.7935(6) 0.051 Uiso 1 calc R .
C24 C 0.7814(7) 0.7647(6) 0.8970(6) 0.040(3) Uani 1 d . .
H24 H 0.7588(7) 0.8245(6) 0.8957(6) 0.048 Uiso 1 calc R .
C25 C 0.7925(6) 0.7040(6) 0.9588(5) 0.033(2) Uani 1 d . .
H25 H 0.7771(6) 0.7217(6) 1.0001(5) 0.039 Uiso 1 calc R .
C26 C 0.8264(6) 0.6160(6) 0.9620(5) 0.027(2) Uani 1 d . .
N27 N 0.8385(5) 0.5486(5) 1.0215(4) 0.031(2) Uani 1 d . .
C28 C 0.8370(7) 0.5643(6) 1.0837(5) 0.038(3) Uani 1 d . .
H28A H 0.7697(7) 0.5966(6) 1.0990(5) 0.045 Uiso 1 calc R .
H28B H 0.8865(7) 0.6015(6) 1.0763(5) 0.045 Uiso 1 calc R .
C29 C 0.8606(7) 0.4833(6) 1.1386(5) 0.032(2) Uani 1 d . .
H29A H 0.9171(7) 0.4862(6) 1.1582(5) 0.038 Uiso 1 calc R .
H29B H 0.8016(7) 0.4766(6) 1.1764(5) 0.038 Uiso 1 calc R .
N30 N 0.8869(5) 0.4105(5) 1.1118(4) 0.029(2) Uani 1 d . .
C31 C 0.9195(6) 0.3292(6) 1.1519(5) 0.029(2) Uani 1 d . .
C32 C 0.9468(7) 0.2611(7) 1.1180(5) 0.037(3) Uani 1 d . .
C33 C 0.9771(7) 0.1755(6) 1.1552(5) 0.035(2) Uani 1 d . .
H33 H 0.9971(7) 0.1308(6) 1.1325(5) 0.042 Uiso 1 calc R .
C34 C 0.9785(7) 0.1546(7) 1.2256(6) 0.043(3) Uani 1 d . .
H34 H 0.9960(7) 0.0953(7) 1.2515(6) 0.051 Uiso 1 calc R .
C35 C 0.9546(7) 0.2194(7) 1.2578(5) 0.045(3) Uani 1 d . .
H35 H 0.9582(7) 0.2042(7) 1.3057(5) 0.054 Uiso 1 calc R .
C36 C 0.9257(7) 0.3060(6) 1.2231(5) 0.034(2) Uani 1 d . .
H36 H 0.9101(7) 0.3496(6) 1.2468(5) 0.041 Uiso 1 calc R .
Fe3 Fe 0.48743(9) 0.82033(8) 0.73182(7) 0.0267(3) Uani 1 d . .
Fe4 Fe 0.57761(9) 0.88809(8) 0.59226(7) 0.0257(3) Uani 1 d . .
S41 S 0.6224(2) 0.75521(14) 0.67249(12) 0.0286(6) Uani 1 d . .
S52 S 0.5719(2) 0.8692(2) 0.78360(12) 0.0321(6) Uani 1 d . .
C41 C 0.5659(7) 0.6848(5) 0.6530(5) 0.031(2) Uani 1 d . .
C42 C 0.6189(8) 0.6281(6) 0.6140(5) 0.039(3) Uani 1 d . .
H42 H 0.6881(8) 0.6277(6) 0.5954(5) 0.046 Uiso 1 calc R .
C43 C 0.5694(9) 0.5714(7) 0.6023(6) 0.052(3) Uani 1 d . .
H43 H 0.6045(9) 0.5332(7) 0.5748(6) 0.062 Uiso 1 calc R .
C44 C 0.4699(10) 0.5716(7) 0.6309(6) 0.050(3) Uani 1 d . .
H44 H 0.4377(10) 0.5312(7) 0.6245(6) 0.060 Uiso 1 calc R .
C45 C 0.4150(8) 0.6290(6) 0.6688(5) 0.042(3) Uani 1 d . .
H45 H 0.3455(8) 0.6295(6) 0.6865(5) 0.050 Uiso 1 calc R .
C46 C 0.4634(7) 0.6864(6) 0.6807(5) 0.031(2) Uani 1 d . .
N47 N 0.4188(5) 0.7451(5) 0.7181(4) 0.031(2) Uani 1 d . .
C48 C 0.3186(7) 0.7421(6) 0.7576(5) 0.037(3) Uani 1 d . .
H48A H 0.3138(7) 0.6812(6) 0.7852(5) 0.045 Uiso 1 calc R .
H48B H 0.2695(7) 0.7626(6) 0.7257(5) 0.045 Uiso 1 calc R .
C49 C 0.2953(7) 0.7986(6) 0.8047(5) 0.040(3) Uani 1 d . .
H49A H 0.2461(7) 0.8518(6) 0.7873(5) 0.048 Uiso 1 calc R .
H49B H 0.2648(7) 0.7669(6) 0.8517(5) 0.048 Uiso 1 calc R .
N50 N 0.3854(5) 0.8229(5) 0.8083(4) 0.030(2) Uani 1 d . .
C51 C 0.3911(7) 0.8504(6) 0.8627(5) 0.029(2) Uani 1 d . .
C52 C 0.4828(7) 0.8760(6) 0.8564(5) 0.030(2) Uani 1 d . .
C53 C 0.4970(9) 0.9047(6) 0.9098(5) 0.045(3) Uani 1 d . .
H53 H 0.5582(9) 0.9218(6) 0.9069(5) 0.054 Uiso 1 calc R .
C54 C 0.4207(9) 0.9079(7) 0.9669(6) 0.053(3) Uani 1 d . .
H54 H 0.4299(9) 0.9278(7) 1.0028(6) 0.064 Uiso 1 calc R .
C55 C 0.3330(9) 0.8827(7) 0.9718(6) 0.051(3) Uani 1 d . .
H55 H 0.2821(9) 0.8855(7) 1.0114(6) 0.062 Uiso 1 calc R .
C56 C 0.3158(8) 0.8535(6) 0.9219(5) 0.042(3) Uani 1 d . .
H56 H 0.2544(8) 0.8356(6) 0.9268(5) 0.050 Uiso 1 calc R .
S61 S 0.4390(2) 0.95342(14) 0.64898(12) 0.0280(6) Uani 1 d . .
S72 S 0.6862(2) 0.9491(2) 0.61285(12) 0.0318(6) Uani 1 d . .
C61 C 0.3506(7) 0.9269(5) 0.6156(4) 0.026(2) Uani 1 d . .
C62 C 0.2468(7) 0.9498(6) 0.6362(5) 0.036(3) Uani 1 d . .
H62 H 0.2206(7) 0.9838(6) 0.6680(5) 0.043 Uiso 1 calc R .
C63 C 0.1833(7) 0.9228(7) 0.6099(5) 0.039(3) Uani 1 d . .
H63 H 0.1128(7) 0.9392(7) 0.6233(5) 0.047 Uiso 1 calc R .
C64 C 0.2192(7) 0.8727(7) 0.5650(5) 0.041(3) Uani 1 d . .
H64 H 0.1736(7) 0.8529(7) 0.5489(5) 0.049 Uiso 1 calc R .
C65 C 0.3212(7) 0.8503(6) 0.5425(5) 0.036(3) Uani 1 d . .
H65 H 0.3455(7) 0.8165(6) 0.5105(5) 0.044 Uiso 1 calc R .
C66 C 0.3888(7) 0.8780(5) 0.5674(4) 0.026(2) Uani 1 d . .
N67 N 0.4913(5) 0.8607(5) 0.5488(4) 0.029(2) Uani 1 d . .
C68 C 0.5368(7) 0.8252(6) 0.4915(5) 0.033(2) Uani 1 d . .
H68A H 0.5050(7) 0.8603(6) 0.4506(5) 0.040 Uiso 1 calc R .
H68B H 0.5257(7) 0.7647(6) 0.5036(5) 0.040 Uiso 1 calc R .
C69 C 0.6470(7) 0.8253(6) 0.4737(5) 0.032(2) Uani 1 d . .
H69A H 0.6848(7) 0.7645(6) 0.4808(5) 0.039 Uiso 1 calc R .
H69B H 0.6647(7) 0.8574(6) 0.4241(5) 0.039 Uiso 1 calc R .
N70 N 0.6746(5) 0.8663(5) 0.5167(4) 0.028(2) Uani 1 d . .
C71 C 0.7717(7) 0.8749(6) 0.5096(5) 0.029(2) Uani 1 d . .
C72 C 0.7895(7) 0.9154(5) 0.5546(4) 0.026(2) Uani 1 d . .
C73 C 0.8872(7) 0.9279(6) 0.5499(5) 0.035(2) Uani 1 d . .
H73 H 0.9001(7) 0.9553(6) 0.5799(5) 0.042 Uiso 1 calc R .
C74 C 0.9634(7) 0.9004(6) 0.5014(5) 0.039(3) Uani 1 d . .
H74 H 1.0291(7) 0.9094(6) 0.4980(5) 0.047 Uiso 1 calc R .
C75 C 0.9464(7) 0.8587(6) 0.4564(5) 0.042(3) Uani 1 d . .
H75 H 1.0008(7) 0.8392(6) 0.4239(5) 0.051 Uiso 1 calc R .
C76 C 0.8523(7) 0.8463(6) 0.4597(5) 0.032(2) Uani 1 d . .
H76 H 0.8405(7) 0.8190(6) 0.4291(5) 0.038 Uiso 1 calc R .
Fe5 Fe 0.80954(10) 0.62541(8) 0.26712(7) 0.0295(3) Uani 1 d . .
Fe6 Fe 0.64273(10) 0.72994(8) 0.32546(7) 0.0285(3) Uani 1 d . .
S81 S 0.6593(2) 0.6664(2) 0.23680(14) 0.0384(7) Uani 1 d . .
S92 S 0.7864(2) 0.4956(2) 0.33564(13) 0.0350(6) Uani 1 d . .
C81 C 0.6876(9) 0.7510(6) 0.1593(5) 0.041(3) Uani 1 d . .
C82 C 0.6184(10) 0.7994(7) 0.1176(7) 0.064(4) Uani 1 d . .
H82 H 0.5516(10) 0.7894(7) 0.1295(7) 0.077 Uiso 1 calc R .
C83 C 0.6482(13) 0.8641(8) 0.0571(7) 0.074(4) Uani 1 d . .
H83 H 0.6011(13) 0.8993(8) 0.0281(7) 0.089 Uiso 1 calc R .
C84 C 0.7455(13) 0.8760(8) 0.0403(7) 0.070(4) Uani 1 d . .
H84 H 0.7647(13) 0.9192(8) -0.0012(7) 0.084 Uiso 1 calc R .
C85 C 0.8160(10) 0.8288(7) 0.0800(6) 0.057(3) Uani 1 d . .
H85 H 0.8826(10) 0.8395(7) 0.0671(6) 0.068 Uiso 1 calc R .
C86 C 0.7878(9) 0.7628(6) 0.1417(5) 0.042(3) Uani 1 d . .
N87 N 0.8513(6) 0.7083(5) 0.1852(4) 0.033(2) Uani 1 d . .
C88 C 0.9579(8) 0.7070(6) 0.1650(5) 0.045(3) Uani 1 d . .
H88A H 0.9718(8) 0.7644(6) 0.1614(5) 0.054 Uiso 1 calc R .
H88B H 0.9819(8) 0.6960(6) 0.1189(5) 0.054 Uiso 1 calc R .
C89 C 1.0118(8) 0.6368(6) 0.2179(5) 0.044(3) Uani 1 d . .
H89A H 1.0726(8) 0.6047(6) 0.1943(5) 0.053 Uiso 1 calc R .
H89B H 1.0329(8) 0.6631(6) 0.2476(5) 0.053 Uiso 1 calc R .
N90 N 0.9463(5) 0.5782(5) 0.2596(4) 0.029(2) Uani 1 d . .
C91 C 0.9828(7) 0.4971(7) 0.2987(5) 0.032(2) Uani 1 d . .
C92 C 0.9104(7) 0.4463(6) 0.3392(5) 0.035(2) Uani 1 d . .
C93 C 0.9417(8) 0.3599(6) 0.3780(5) 0.042(3) Uani 1 d . .
H93 H 0.8932(8) 0.3250(6) 0.4043(5) 0.050 Uiso 1 calc R .
C94 C 1.0425(10) 0.3254(8) 0.3783(6) 0.058(3) Uani 1 d . .
H94 H 1.0632(10) 0.2668(8) 0.4041(6) 0.070 Uiso 1 calc R .
C95 C 1.1135(9) 0.3766(9) 0.3407(6) 0.057(3) Uani 1 d . .
H95 H 1.1824(9) 0.3528(9) 0.3428(6) 0.068 Uiso 1 calc R .
C96 C 1.0877(7) 0.4598(8) 0.3009(6) 0.044(3) Uani 1 d . .
H96 H 1.1379(7) 0.4930(8) 0.2749(6) 0.053 Uiso 1 calc R .
S101 S 0.7974(2) 0.7007(2) 0.34768(12) 0.0303(6) Uani 1 d . .
S112 S 0.5906(2) 0.62291(15) 0.41265(13) 0.0341(6) Uani 1 d . .
C101 C 0.8337(7) 0.8002(6) 0.2951(5) 0.033(2) Uani 1 d . .
C102 C 0.9277(8) 0.8174(7) 0.2883(5) 0.046(3) Uani 1 d . .
H102 H 0.9762(8) 0.7760(7) 0.3134(5) 0.055 Uiso 1 calc R .
C103 C 0.9501(9) 0.8976(8) 0.2435(6) 0.056(3) Uani 1 d . .
H103 H 1.0147(9) 0.9102(8) 0.2381(6) 0.067 Uiso 1 calc R .
C104 C 0.8800(8) 0.9579(7) 0.2073(5) 0.046(3) Uani 1 d . .
H104 H 0.8972(8) 1.0110(7) 0.1763(5) 0.055 Uiso 1 calc R .
C105 C 0.7853(8) 0.9421(6) 0.2155(5) 0.041(3) Uani 1 d . .
H105 H 0.7371(8) 0.9847(6) 0.1908(5) 0.049 Uiso 1 calc R .
C106 C 0.7597(7) 0.8633(6) 0.2604(5) 0.033(2) Uani 1 d . .
N107 N 0.6676(5) 0.8414(5) 0.2735(4) 0.029(2) Uani 1 d . .
C108 C 0.5833(7) 0.9033(6) 0.2462(5) 0.042(3) Uani 1 d . .
H10A H 0.5860(7) 0.9039(6) 0.1978(5) 0.050 Uiso 1 calc R .
H10B H 0.5863(7) 0.9626(6) 0.2461(5) 0.050 Uiso 1 calc R .
C109 C 0.4886(7) 0.8784(6) 0.2898(5) 0.033(2) Uani 1 d . .
H10C H 0.4576(7) 0.9182(6) 0.3193(5) 0.040 Uiso 1 calc R .
H10D H 0.4408(7) 0.8832(6) 0.2598(5) 0.040 Uiso 1 calc R .
N110 N 0.5100(6) 0.7885(5) 0.3336(4) 0.031(2) Uani 1 d . .
C111 C 0.4339(7) 0.7493(6) 0.3788(5) 0.030(2) Uani 1 d . .
C112 C 0.4636(7) 0.6641(6) 0.4212(5) 0.029(2) Uani 1 d . .
C113 C 0.3921(7) 0.6194(6) 0.4677(5) 0.035(2) Uani 1 d . .
H113 H 0.4113(7) 0.5620(6) 0.4963(5) 0.042 Uiso 1 calc R .
C114 C 0.2917(8) 0.6600(7) 0.4719(5) 0.044(3) Uani 1 d . .
H114 H 0.2423(8) 0.6298(7) 0.5041(5) 0.053 Uiso 1 calc R .
C115 C 0.2617(8) 0.7428(7) 0.4306(5) 0.038(3) Uani 1 d . .
H115 H 0.1922(8) 0.7680(7) 0.4340(5) 0.045 Uiso 1 calc R .
C116 C 0.3304(7) 0.7892(7) 0.3847(5) 0.038(3) Uani 1 d . .
H116 H 0.3096(7) 0.8470(7) 0.3573(5) 0.046 Uiso 1 calc R .
C200 C 0.8989(9) 0.4543(5) 1.5720(6) 0.075(4) Uani 1 d D .
H20A H 0.9497(9) 0.4828(5) 1.5773(6) 0.090 Uiso 1 calc R .
H20B H 0.8496(9) 0.4452(5) 1.6158(6) 0.090 Uiso 1 calc R .
Cl1 Cl 0.9572(3) 0.3544(2) 1.5592(2) 0.0978(13) Uani 1 d D .
Cl2 Cl 0.8375(3) 0.5239(2) 1.5050(2) 0.0986(12) Uani 1 d D .
C300 C 0.7842(7) 0.9837(6) 0.7567(4) 0.057(3) Uani 1 d D .
H30A H 0.7276(7) 0.9781(6) 0.7386(4) 0.068 Uiso 1 calc R .
H30B H 0.8225(7) 0.9243(6) 0.7746(4) 0.068 Uiso 1 calc R .
Cl3 Cl 0.7362(3) 1.0306(2) 0.8249(2) 0.0809(11) Uani 1 d D .
Cl4 Cl 0.8623(2) 1.0439(2) 0.6887(2) 0.0591(8) Uani 1 d D .
C400 C 0.9424(16) 1.0472(16) 0.0144(12) 0.072(8) Uiso 0.50 d PD .
H40A H 0.8842(16) 1.0292(16) 0.0500(12) 0.087 Uiso 0.50 calc PR .
H40B H 0.9414(16) 1.1089(16) 0.0101(12) 0.087 Uiso 0.50 calc PR .
Cl5 Cl 1.0518(24) 0.9837(25) 0.0428(13) 0.134(5) Uani 0.50 d PD .
Cl6 Cl 0.9286(24) 1.0400(26) -0.0644(13) 0.134(5) Uani 0.50 d PD .

loop_
_atom_type_symbol
_atom_type_description
_atom_type_scat_dispersion_real
_atom_type_scat_dispersion_imag
_atom_type_scat_source
C C 0.0033 0.0016 'International Tables Vol C Tables 4.2.6.8 and 6.1.1.4'
H H 0.0000 0.0000 'International Tables Vol C Tables 4.2.6.8 and 6.1.1.4'
N N 0.0061 0.0033 'International Tables Vol C Tables 4.2.6.8 and 6.1.1.4'
S S 0.1246 0.1234 'International Tables Vol C Tables 4.2.6.8 and 6.1.1.4'
Fe Fe 0.3463 0.8444 'International Tables Vol C Tables 4.2.6.8 and 6.1.1.4'
Cl Cl 0.1484 0.1585 'International Tables Vol C Tables 4.2.6.8 and 6.1.1.4'

loop_
_geom_angle_atom_site_label_1
_geom_angle_atom_site_label_2
_geom_angle_atom_site_label_3
_geom_angle
_geom_angle_site_symmetry_1
_geom_angle_site_symmetry_3
_geom_angle_publ_flag
N10 Fe1 N7 82.5(3) . . ?
N10 Fe1 S12 86.5(2) . . ?
N7 Fe1 S12 159.5(2) . . ?
N10 Fe1 S1 153.8(2) . . ?
N7 Fe1 S1 86.3(2) . . ?
S12 Fe1 S1 96.31(10) . . ?
N10 Fe1 S21 103.7(2) . . ?
N7 Fe1 S21 102.4(2) . . ?
S12 Fe1 S21 97.04(10) . . ?
S1 Fe1 S21 101.72(10) . . ?
N10 Fe1 Fe2 152.9(2) . . ?
N7 Fe1 Fe2 101.6(2) . . ?
S12 Fe1 Fe2 96.01(8) . . ?
S1 Fe1 Fe2 52.81(7) . . ?
S21 Fe1 Fe2 49.22(7) . . ?
N30 Fe2 N27 82.9(3) . . ?
N30 Fe2 S32 86.4(2) . . ?
N27 Fe2 S32 160.2(2) . . ?
N30 Fe2 S21 156.8(2) . . ?
N27 Fe2 S21 86.0(2) . . ?
S32 Fe2 S21 97.62(10) . . ?
N30 Fe2 S1 100.2(2) . . ?
N27 Fe2 S1 101.9(2) . . ?
S32 Fe2 S1 96.38(10) . . ?
S21 Fe2 S1 101.94(10) . . ?
N30 Fe2 Fe1 149.5(2) . . ?
N27 Fe2 Fe1 101.1(2) . . ?
S32 Fe2 Fe1 96.50(8) . . ?
S21 Fe2 Fe1 52.97(7) . . ?
S1 Fe2 Fe1 49.27(7) . . ?
C1 S1 Fe1 98.1(3) . . ?
C1 S1 Fe2 103.1(3) . . ?
Fe1 S1 Fe2 77.92(9) . . ?
C12 S12 Fe1 98.0(3) . . ?
C2 C1 C6 121.1(9) . . ?
C2 C1 S1 122.5(7) . . ?
C6 C1 S1 116.4(7) . . ?
C1 C2 C3 118.5(9) . . ?
C4 C3 C2 121.2(10) . . ?
C5 C4 C3 120.3(9) . . ?
C4 C5 C6 120.7(10) . . ?
N7 C6 C5 125.8(9) . . ?
N7 C6 C1 116.0(8) . . ?
C5 C6 C1 118.2(9) . . ?
C6 N7 C8 120.1(8) . . ?
C6 N7 Fe1 122.6(6) . . ?
C8 N7 Fe1 117.0(6) . . ?
N7 C8 C9 110.1(8) . . ?
N10 C9 C8 111.6(8) . . ?
C11 N10 C9 122.0(8) . . ?
C11 N10 Fe1 122.2(6) . . ?
C9 N10 Fe1 115.8(6) . . ?
N10 C11 C12 114.2(8) . . ?
N10 C11 C16 125.1(9) . . ?
C12 C11 C16 120.7(9) . . ?
C11 C12 C13 118.5(9) . . ?
C11 C12 S12 118.9(7) . . ?
C13 C12 S12 122.6(8) . . ?
C14 C13 C12 120.2(10) . . ?
C13 C14 C15 119.9(10) . . ?
C16 C15 C14 122.1(10) . . ?
C15 C16 C11 118.7(10) . . ?
C21 S21 Fe2 97.7(3) . . ?
C21 S21 Fe1 101.1(3) . . ?
Fe2 S21 Fe1 77.81(8) . . ?
C32 S32 Fe2 98.1(4) . . ?
C22 C21 C26 122.4(9) . . ?
C22 C21 S21 121.4(8) . . ?
C26 C21 S21 116.2(7) . . ?
C21 C22 C23 118.3(10) . . ?
C24 C23 C22 120.0(10) . . ?
C25 C24 C23 121.3(9) . . ?
C24 C25 C26 120.5(9) . . ?
N27 C26 C21 116.6(8) . . ?
N27 C26 C25 125.8(9) . . ?
C21 C26 C25 117.6(9) . . ?
C26 N27 C28 121.3(8) . . ?
C26 N27 Fe2 122.3(6) . . ?
C28 N27 Fe2 116.4(6) . . ?
N27 C28 C29 112.2(8) . . ?
N30 C29 C28 110.6(8) . . ?
C31 N30 C29 121.0(8) . . ?
C31 N30 Fe2 122.2(6) . . ?
C29 N30 Fe2 116.5(6) . . ?
N30 C31 C36 126.1(9) . . ?
N30 C31 C32 115.6(8) . . ?
C36 C31 C32 118.2(9) . . ?
C33 C32 C31 119.9(9) . . ?
C33 C32 S32 123.9(8) . . ?
C31 C32 S32 116.2(7) . . ?
C32 C33 C34 120.4(10) . . ?
C35 C34 C33 119.9(9) . . ?
C34 C35 C36 122.3(10) . . ?
C35 C36 C31 119.2(10) . . ?
N50 Fe3 N47 83.6(3) . . ?
N50 Fe3 S52 86.1(2) . . ?
N47 Fe3 S52 158.7(2) . . ?
N50 Fe3 S41 153.4(2) . . ?
N47 Fe3 S41 86.0(2) . . ?
S52 Fe3 S41 95.21(10) . . ?
N50 Fe3 S61 103.3(2) . . ?
N47 Fe3 S61 102.7(2) . . ?
S52 Fe3 S61 97.73(9) . . ?
S41 Fe3 S61 102.81(10) . . ?
N50 Fe3 Fe4 152.9(2) . . ?
N47 Fe3 Fe4 98.6(2) . . ?
S52 Fe3 Fe4 99.03(8) . . ?
S41 Fe3 Fe4 53.08(7) . . ?
S61 Fe3 Fe4 49.77(7) . . ?
N70 Fe4 N67 83.7(3) . . ?
N70 Fe4 S72 86.7(2) . . ?
N67 Fe4 S72 162.9(2) . . ?
N70 Fe4 S61 158.2(2) . . ?
N67 Fe4 S61 86.2(2) . . ?
S72 Fe4 S61 97.87(10) . . ?
N70 Fe4 S41 97.1(2) . . ?
N67 Fe4 S41 101.7(2) . . ?
S72 Fe4 S41 93.48(10) . . ?
S61 Fe4 S41 103.90(10) . . ?
N70 Fe4 Fe3 146.7(2) . . ?
N67 Fe4 Fe3 98.1(2) . . ?
S72 Fe4 Fe3 97.67(8) . . ?
S61 Fe4 Fe3 54.08(7) . . ?
S41 Fe4 Fe3 49.85(7) . . ?
C41 S41 Fe3 98.4(3) . . ?
C41 S41 Fe4 103.0(3) . . ?
Fe3 S41 Fe4 77.08(8) . . ?
C52 S52 Fe3 98.4(3) . . ?
C42 C41 C46 120.9(9) . . ?
C42 C41 S41 122.6(7) . . ?
C46 C41 S41 116.5(7) . . ?
C41 C42 C43 119.5(10) . . ?
C44 C43 C42 119.5(10) . . ?
C43 C44 C45 121.9(10) . . ?
C44 C45 C46 119.2(10) . . ?
N47 C46 C41 115.8(8) . . ?
N47 C46 C45 125.2(9) . . ?
C41 C46 C45 119.0(9) . . ?
C46 N47 C48 119.7(8) . . ?
C46 N47 Fe3 123.2(6) . . ?
C48 N47 Fe3 116.5(6) . . ?
N47 C48 C49 109.5(8) . . ?
N50 C49 C48 110.4(8) . . ?
C51 N50 C49 121.4(8) . . ?
C51 N50 Fe3 123.7(6) . . ?
C49 N50 Fe3 114.8(6) . . ?
N50 C51 C56 125.8(9) . . ?
N50 C51 C52 114.1(8) . . ?
C56 C51 C52 120.1(9) . . ?
C53 C52 C51 118.8(9) . . ?
C53 C52 S52 123.6(8) . . ?
C51 C52 S52 117.6(7) . . ?
C54 C53 C52 119.6(10) . . ?
C55 C54 C53 120.6(11) . . ?
C54 C55 C56 122.2(11) . . ?
C55 C56 C51 118.8(10) . . ?
C61 S61 Fe4 98.2(3) . . ?
C61 S61 Fe3 101.5(3) . . ?
Fe4 S61 Fe3 76.15(8) . . ?
C72 S72 Fe4 97.6(3) . . ?
C62 C61 C66 120.0(8) . . ?
C62 C61 S61 123.3(7) . . ?
C66 C61 S61 116.7(7) . . ?
C63 C62 C61 119.4(9) . . ?
C64 C63 C62 121.4(9) . . ?
C63 C64 C65 120.7(10) . . ?
C64 C65 C66 119.6(9) . . ?
N67 C66 C65 125.1(9) . . ?
N67 C66 C61 116.0(8) . . ?
C65 C66 C61 118.9(8) . . ?
C66 N67 C68 120.2(7) . . ?
C66 N67 Fe4 122.6(6) . . ?
C68 N67 Fe4 117.1(6) . . ?
N67 C68 C69 110.6(7) . . ?
N70 C69 C68 110.4(7) . . ?
C71 N70 C69 121.2(7) . . ?
C71 N70 Fe4 121.1(6) . . ?
C69 N70 Fe4 116.7(6) . . ?
N70 C71 C72 116.0(8) . . ?
N70 C71 C76 123.7(8) . . ?
C72 C71 C76 120.3(8) . . ?
C71 C72 C73 119.5(8) . . ?
C71 C72 S72 116.8(7) . . ?
C73 C72 S72 123.7(7) . . ?
C74 C73 C72 119.4(9) . . ?
C73 C74 C75 121.4(9) . . ?
C76 C75 C74 120.3(9) . . ?
C75 C76 C71 119.1(9) . . ?
N90 Fe5 N87 83.2(3) . . ?
N90 Fe5 S92 86.2(2) . . ?
N87 Fe5 S92 157.4(2) . . ?
N90 Fe5 S81 156.8(2) . . ?
N87 Fe5 S81 86.5(3) . . ?
S92 Fe5 S81 95.83(11) . . ?
N90 Fe5 S101 98.2(2) . . ?
N87 Fe5 S101 99.7(2) . . ?
S92 Fe5 S101 101.59(10) . . ?
S81 Fe5 S101 104.01(10) . . ?
N90 Fe5 Fe6 148.5(2) . . ?
N87 Fe5 Fe6 99.7(2) . . ?
S92 Fe5 Fe6 99.79(8) . . ?
S81 Fe5 Fe6 53.97(8) . . ?
S101 Fe5 Fe6 50.32(7) . . ?
N110 Fe6 N107 82.9(3) . . ?
N110 Fe6 S112 86.8(2) . . ?
N107 Fe6 S112 160.8(2) . . ?
N110 Fe6 S101 152.2(2) . . ?
N107 Fe6 S101 86.5(2) . . ?
S112 Fe6 S101 95.35(10) . . ?
N110 Fe6 S81 103.3(2) . . ?
N107 Fe6 S81 100.6(2) . . ?
S112 Fe6 S81 97.49(10) . . ?
S101 Fe6 S81 103.96(10) . . ?
N110 Fe6 Fe5 153.5(2) . . ?
N107 Fe6 Fe5 100.5(2) . . ?
S112 Fe6 Fe5 95.95(8) . . ?
S101 Fe6 Fe5 54.03(7) . . ?
S81 Fe6 Fe5 50.21(7) . . ?
C81 S81 Fe5 98.2(4) . . ?
C81 S81 Fe6 103.8(3) . . ?
Fe5 S81 Fe6 75.82(9) . . ?
C92 S92 Fe5 98.7(3) . . ?
C82 C81 C86 121.6(11) . . ?
C82 C81 S81 123.0(10) . . ?
C86 C81 S81 115.3(8) . . ?
C81 C82 C83 118.9(12) . . ?
C84 C83 C82 119.5(12) . . ?
C85 C84 C83 123.1(13) . . ?
C84 C85 C86 118.6(13) . . ?
N87 C86 C81 116.6(9) . . ?
N87 C86 C85 125.0(11) . . ?
C81 C86 C85 118.4(10) . . ?
C86 N87 C88 119.6(8) . . ?
C86 N87 Fe5 123.3(7) . . ?
C88 N87 Fe5 116.8(6) . . ?
N87 C88 C89 109.4(8) . . ?
N90 C89 C88 109.2(8) . . ?
C91 N90 C89 121.1(8) . . ?
C91 N90 Fe5 122.5(6) . . ?
C89 N90 Fe5 115.7(6) . . ?
N90 C91 C92 115.8(8) . . ?
N90 C91 C96 125.6(9) . . ?
C92 C91 C96 118.7(9) . . ?
C93 C92 C91 119.6(9) . . ?
C93 C92 S92 124.1(8) . . ?
C91 C92 S92 116.3(7) . . ?
C94 C93 C92 120.5(10) . . ?
C93 C94 C95 119.9(11) . . ?
C96 C95 C94 122.1(11) . . ?
C95 C96 C91 119.2(10) . . ?
C101 S101 Fe6 98.0(3) . . ?
C101 S101 Fe5 103.1(3) . . ?
Fe6 S101 Fe5 75.65(8) . . ?
C112 S112 Fe6 98.7(3) . . ?
C102 C101 C106 120.8(9) . . ?
C102 C101 S101 123.0(8) . . ?
C106 C101 S101 116.1(7) . . ?
C101 C102 C103 118.6(10) . . ?
C104 C103 C102 120.9(10) . . ?
C105 C104 C103 120.7(10) . . ?
C104 C105 C106 120.0(10) . . ?
N107 C106 C105 125.1(9) . . ?
N107 C106 C101 116.1(8) . . ?
C105 C106 C101 118.8(9) . . ?
C106 N107 C108 121.4(8) . . ?
C106 N107 Fe6 122.8(6) . . ?
C108 N107 Fe6 115.8(6) . . ?
N107 C108 C109 109.5(8) . . ?
N110 C109 C108 109.2(7) . . ?
C111 N110 C109 120.7(7) . . ?
C111 N110 Fe6 121.8(6) . . ?
C109 N110 Fe6 117.6(6) . . ?
N110 C111 C112 115.9(8) . . ?
N110 C111 C116 124.3(9) . . ?
C112 C111 C116 119.8(9) . . ?
C113 C112 C111 119.9(9) . . ?
C113 C112 S112 123.6(7) . . ?
C111 C112 S112 116.5(7) . . ?
C112 C113 C114 118.8(9) . . ?
C115 C114 C113 121.8(10) . . ?
C116 C115 C114 120.9(9) . . ?
C115 C116 C111 118.8(9) . . ?
Cl1 C200 Cl2 113.9(6) . . ?
Cl3 C300 Cl4 113.2(5) . . ?
Cl6 C400 Cl5 114.1(9) . . ?
Cl6 Cl5 C400 115.7(76) 2_775 2_775 ?
Cl6 Cl5 C400 149.6(79) 2_775 . ?
C400 Cl5 C400 81.0(17) 2_775 . ?
Cl6 Cl5 Cl5 151.4(100) 2_775 2_775 ?
C400 Cl5 Cl5 45.5(13) 2_775 2_775 ?
C400 Cl5 Cl5 35.5(11) . 2_775 ?
Cl5 Cl6 C400 47.3(61) 2_775 . ?
Cl5 Cl6 C400 23.1(60) 2_775 2_775 ?
C400 Cl6 C400 60.8(13) . 2_775 ?

loop_
_geom_bond_atom_site_label_1
_geom_bond_atom_site_label_2
_geom_bond_distance
_geom_bond_site_symmetry_2
_geom_bond_publ_flag
Fe1 N10 1.882(7) . ?
Fe1 N7 1.890(7) . ?
Fe1 S12 2.207(3) . ?
Fe1 S1 2.229(3) . ?
Fe1 S21 2.349(3) . ?
Fe1 Fe2 2.876(2) . ?
Fe2 N30 1.872(7) . ?
Fe2 N27 1.887(7) . ?
Fe2 S32 2.213(3) . ?
Fe2 S21 2.228(3) . ?
Fe2 S1 2.343(3) . ?
S1 C1 1.771(9) . ?
S12 C12 1.723(10) . ?
C1 C2 1.385(12) . ?
C1 C6 1.413(12) . ?
C2 C3 1.392(13) . ?
C3 C4 1.379(13) . ?
C4 C5 1.367(13) . ?
C5 C6 1.400(12) . ?
C6 N7 1.379(11) . ?
N7 C8 1.417(11) . ?
C8 C9 1.473(13) . ?
C9 N10 1.408(11) . ?
N10 C11 1.388(11) . ?
C11 C12 1.400(13) . ?
C11 C16 1.408(13) . ?
C12 C13 1.411(13) . ?
C13 C14 1.370(14) . ?
C14 C15 1.389(14) . ?
C15 C16 1.353(13) . ?
S21 C21 1.785(9) . ?
S32 C32 1.735(10) . ?
C21 C22 1.379(12) . ?
C21 C26 1.389(12) . ?
C22 C23 1.380(13) . ?
C23 C24 1.378(14) . ?
C24 C25 1.357(13) . ?
C25 C26 1.393(12) . ?
C26 N27 1.375(11) . ?
N27 C28 1.389(11) . ?
C28 C29 1.467(12) . ?
C29 N30 1.411(11) . ?
N30 C31 1.358(11) . ?
C31 C36 1.416(12) . ?
C31 C32 1.436(13) . ?
C32 C33 1.384(12) . ?
C33 C34 1.387(13) . ?
C34 C35 1.369(14) . ?
C35 C36 1.378(13) . ?
Fe3 N50 1.859(7) . ?
Fe3 N47 1.873(7) . ?
Fe3 S52 2.204(3) . ?
Fe3 S41 2.220(3) . ?
Fe3 S61 2.361(3) . ?
Fe3 Fe4 2.831(2) . ?
Fe4 N70 1.870(7) . ?
Fe4 N67 1.882(7) . ?
Fe4 S72 2.208(3) . ?
Fe4 S61 2.226(3) . ?
Fe4 S41 2.322(3) . ?
S41 C41 1.750(9) . ?
S52 C52 1.720(10) . ?
C41 C42 1.387(13) . ?
C41 C46 1.406(12) . ?
C42 C43 1.404(13) . ?
C43 C44 1.373(14) . ?
C44 C45 1.387(14) . ?
C45 C46 1.406(13) . ?
C46 N47 1.368(11) . ?
N47 C48 1.444(11) . ?
C48 C49 1.485(13) . ?
C49 N50 1.442(11) . ?
N50 C51 1.368(11) . ?
C51 C56 1.413(13) . ?
C51 C52 1.414(12) . ?
C52 C53 1.407(13) . ?
C53 C54 1.390(14) . ?
C54 C55 1.365(14) . ?
C55 C56 1.365(14) . ?
S61 C61 1.757(9) . ?
S72 C72 1.740(9) . ?
C61 C62 1.399(12) . ?
C61 C66 1.406(12) . ?
C62 C63 1.369(13) . ?
C63 C64 1.366(14) . ?
C64 C65 1.382(13) . ?
C65 C66 1.406(12) . ?
C66 N67 1.372(11) . ?
N67 C68 1.432(11) . ?
C68 C69 1.496(12) . ?
C69 N70 1.446(11) . ?
N70 C71 1.370(11) . ?
C71 C72 1.406(12) . ?
C71 C76 1.429(12) . ?
C72 C73 1.410(12) . ?
C73 C74 1.370(13) . ?
C74 C75 1.416(14) . ?
C75 C76 1.365(12) . ?
Fe5 N90 1.863(7) . ?
Fe5 N87 1.869(8) . ?
Fe5 S92 2.202(3) . ?
Fe5 S81 2.216(3) . ?
Fe5 S101 2.336(3) . ?
Fe5 Fe6 2.796(2) . ?
Fe6 N110 1.858(7) . ?
Fe6 N107 1.874(7) . ?
Fe6 S112 2.199(3) . ?
Fe6 S101 2.221(3) . ?
Fe6 S81 2.332(3) . ?
S81 C81 1.786(10) . ?
S92 C92 1.728(10) . ?
C81 C82 1.371(14) . ?
C81 C86 1.407(14) . ?
C82 C83 1.41(2) . ?
C83 C84 1.37(2) . ?
C84 C85 1.36(2) . ?
C85 C86 1.425(14) . ?
C86 N87 1.366(12) . ?
N87 C88 1.443(12) . ?
C88 C89 1.496(13) . ?
C89 N90 1.427(11) . ?
N90 C91 1.362(11) . ?
C91 C92 1.411(13) . ?
C91 C96 1.445(13) . ?
C92 C93 1.405(13) . ?
C93 C94 1.380(14) . ?
C94 C95 1.39(2) . ?
C95 C96 1.359(15) . ?
S101 C101 1.767(9) . ?
S112 C112 1.721(9) . ?
C101 C102 1.380(12) . ?
C101 C106 1.413(13) . ?
C102 C103 1.406(14) . ?
C103 C104 1.374(15) . ?
C104 C105 1.374(13) . ?
C105 C106 1.402(12) . ?
C106 N107 1.367(11) . ?
N107 C108 1.445(11) . ?
C108 C109 1.479(12) . ?
C109 N110 1.463(11) . ?
N110 C111 1.377(11) . ?
C111 C112 1.412(12) . ?
C111 C116 1.423(12) . ?
C112 C113 1.384(12) . ?
C113 C114 1.389(13) . ?
C114 C115 1.376(13) . ?
C115 C116 1.366(13) . ?
C200 Cl1 1.717(7) . ?
C200 Cl2 1.736(7) . ?
C300 Cl3 1.740(7) . ?
C300 Cl4 1.746(7) . ?
C400 Cl6 1.733(9) . ?
C400 Cl5 1.735(9) . ?
Cl5 Cl6 0.56(3) 2_775 ?
Cl5 C400 1.41(5) 2_775 ?
Cl5 Cl5 2.40(4) 2_775 ?
Cl6 Cl5 0.56(3) 2_775 ?
Cl6 C400 2.24(3) 2_775 ?
